data_4510353
loop_
_publ_author_name
'Pati, Palas Baran'
'Zade, Sanjio S.'

_publ_section_title
;
 Benzoselenadiazole Containing Donor--Acceptor--Donor Small Molecules:
 Nonbonding Interactions, Packing Patterns, and Optoelectronic Properties
;
_journal_issue 4
_journal_name_full 'Crystal Growth &amp; Design'
_journal_page_first 1695
_journal_paper_doi 10.1021/cg401830f
_journal_volume 14
_journal_year 2014
_chemical_formula_moiety 'C18 H12 N2 Se'
_chemical_formula_sum 'C18 H12 N2 Se'
_chemical_formula_weight 335.26
_chemical_name_systematic
; 
 ? 
;
_space_group_IT_number 14
_symmetry_cell_setting monoclinic
_symmetry_space_group_name_Hall '-P 2ybc'
_symmetry_space_group_name_H-M 'P 1 21/c 1'
_atom_sites_solution_hydrogens geom
_atom_sites_solution_primary direct
_atom_sites_solution_secondary difmap
_audit_creation_method SHELXL-97
_cell_angle_alpha 90.00
_cell_angle_beta 97.791(9)
_cell_angle_gamma 90.00
_cell_formula_units_Z 4
_cell_length_a 5.877(3)
_cell_length_b 19.574(9)
_cell_length_c 12.586(6)
_cell_measurement_reflns_used 1343
_cell_measurement_temperature 296(2)
_cell_measurement_theta_max 18.30
_cell_measurement_theta_min 3.27
_cell_volume 1434.5(12)
_computing_cell_refinement 'Bruker SAINT'
_computing_data_collection 'Bruker APEX2'
_computing_data_reduction 'Bruker SAINT'
_computing_molecular_graphics 'Bruker SHELXTL'
_computing_publication_material 'Bruker SHELXTL'
_computing_structure_refinement 'SHELXL-97 (Sheldrick, 2008)'
_computing_structure_solution 'SHELXS-97 (Sheldrick, 2008)'
_diffrn_ambient_temperature 296(2)
_diffrn_measured_fraction_theta_full 0.998
_diffrn_measured_fraction_theta_max 0.998
_diffrn_measurement_device_type 'Bruker APEX-II CCD'
_diffrn_measurement_method '\f and \w scans'
_diffrn_radiation_monochromator graphite
_diffrn_radiation_source 'fine-focus sealed tube'
_diffrn_radiation_type MoK\a
_diffrn_radiation_wavelength 0.71073
_diffrn_reflns_av_R_equivalents 0.0797
_diffrn_reflns_av_sigmaI/netI 0.0958
_diffrn_reflns_limit_h_max 6
_diffrn_reflns_limit_h_min -3
_diffrn_reflns_limit_k_max 23
_diffrn_reflns_limit_k_min -22
_diffrn_reflns_limit_l_max 14
_diffrn_reflns_limit_l_min -14
_diffrn_reflns_number 10000
_diffrn_reflns_theta_full 25.00
_diffrn_reflns_theta_max 25.00
_diffrn_reflns_theta_min 1.94
_exptl_absorpt_coefficient_mu 2.611
_exptl_absorpt_correction_T_max 0.925
_exptl_absorpt_correction_T_min 0.358
_exptl_absorpt_correction_type multi-scan
_exptl_absorpt_process_details 'SADABS; BRUKER, 2008'
_exptl_crystal_colour green
_exptl_crystal_density_diffrn 1.552
_exptl_crystal_density_method 'not measured'
_exptl_crystal_description flake
_exptl_crystal_F_000 672
_exptl_crystal_size_max 0.42
_exptl_crystal_size_mid 0.34
_exptl_crystal_size_min 0.03
_refine_diff_density_max 0.624
_refine_diff_density_min -0.532
_refine_diff_density_rms 0.078
_refine_ls_extinction_method none
_refine_ls_goodness_of_fit_ref 0.994
_refine_ls_hydrogen_treatment constr
_refine_ls_matrix_type full
_refine_ls_number_parameters 148
_refine_ls_number_reflns 2502
_refine_ls_number_restraints 0
_refine_ls_restrained_S_all 0.994
_refine_ls_R_factor_all 0.1298
_refine_ls_R_factor_gt 0.0555
_refine_ls_shift/su_max 0.001
_refine_ls_shift/su_mean 0.000
_refine_ls_structure_factor_coef Fsqd
_refine_ls_weighting_details 'calc w=1/[\s^2^(Fo^2^)+(0.0805P)^2^+0.0000P] where P=(Fo^2^+2Fc^2^)/3'
_refine_ls_weighting_scheme calc
_refine_ls_wR_factor_gt 0.1343
_refine_ls_wR_factor_ref 0.1670
_reflns_number_gt 1268
_reflns_number_total 2502
_reflns_threshold_expression >2sigma(I)
_cod_data_source_file cg401830f_si_001.cif
_cod_data_source_block BSeB
_cod_depositor_comments
;
The following automatic conversions were performed:

'_symmetry_cell_setting' value 'Monoclinic' changed to 'monoclinic'
according to
/usr/data/users/saulius/automatic-downloads/current/ACS/lib/dictionaries/cif_core.dic
dictionary named 'cif_core.dic' version 2.4.2 from
2011-04-26.

'_refine_ls_hydrogen_treatment' value 'CONSTR' changed
to 'constr' according to
/usr/data/users/saulius/automatic-downloads/current/ACS/lib/dictionaries/cif_core.dic
dictionary named 'cif_core.dic' version 2.4.2 from 2011-04-26.

Automatic conversion script
Id: cif_fix_values 2281 2013-09-26 08:29:07Z andrius 
;
_cod_original_sg_symbol_H-M P2(1)/c
_cod_database_code 4510353

loop_
_symmetry_equiv_pos_as_xyz
'x, y, z'
'-x, y+1/2, -z+1/2'
'-x, -y, -z'
'x, -y-1/2, z-1/2'

loop_
_atom_site_label
_atom_site_type_symbol
_atom_site_fract_x
_atom_site_fract_y
_atom_site_fract_z
_atom_site_U_iso_or_equiv
_atom_site_adp_type
_atom_site_occupancy
_atom_site_symmetry_multiplicity
_atom_site_calc_flag
_atom_site_refinement_flags
C11 C -0.1130(7) 0.66649(19) 0.1480(3) 0.0684(9) Uani 1 1 d G
C12 C -0.2914(7) 0.66888(18) 0.2100(3) 0.0684(9) Uani 1 1 d G
H12 H -0.3025 0.6356 0.2618 0.082 Uiso 1 1 calc R
C13 C -0.4532(6) 0.7210(2) 0.1946(3) 0.0684(9) Uani 1 1 d G
H13 H -0.5725 0.7226 0.2361 0.082 Uiso 1 1 calc R
C14 C -0.4366(7) 0.77071(18) 0.1172(3) 0.0684(9) Uani 1 1 d G
H14 H -0.5449 0.8056 0.1069 0.082 Uiso 1 1 calc R
C15 C -0.2583(7) 0.76833(19) 0.0552(3) 0.0684(9) Uani 1 1 d G
H15 H -0.2472 0.8016 0.0034 0.082 Uiso 1 1 calc R
C16 C -0.0965(6) 0.7162(2) 0.0706(3) 0.0684(9) Uani 1 1 d G
H16 H 0.0228 0.7146 0.0291 0.082 Uiso 1 1 calc R
Se1 Se 0.28412(15) 0.57306(3) 0.46704(4) 0.0765(4) Uani 1 1 d .
N1 N 0.4170(9) 0.5174(2) 0.3812(3) 0.0564(14) Uani 1 1 d .
N2 N 0.1155(10) 0.6170(3) 0.3599(4) 0.0690(16) Uani 1 1 d .
C1 C 0.7718(12) 0.4489(3) 0.2606(5) 0.0561(17) Uani 1 1 d .
H1 H 0.8033 0.4881 0.3017 0.067 Uiso 1 1 calc R
C2 C 0.9337(13) 0.3975(4) 0.2655(5) 0.0652(19) Uani 1 1 d .
H2 H 1.0724 0.4024 0.3101 0.078 Uiso 1 1 calc R
C3 C 0.8919(13) 0.3389(4) 0.2049(5) 0.0683(19) Uani 1 1 d .
H3 H 1.0005 0.3041 0.2079 0.082 Uiso 1 1 calc R
C4 C 0.6830(13) 0.3334(4) 0.1393(5) 0.0676(19) Uani 1 1 d .
H4 H 0.6515 0.2944 0.0977 0.081 Uiso 1 1 calc R
C5 C 0.5207(12) 0.3848(3) 0.1346(4) 0.0577(17) Uani 1 1 d .
H5 H 0.3816 0.3804 0.0902 0.069 Uiso 1 1 calc R
C6 C 0.5664(10) 0.4430(3) 0.1962(4) 0.0415(15) Uani 1 1 d .
C7 C 0.3953(11) 0.4989(3) 0.1869(4) 0.0504(16) Uani 1 1 d .
C8 C 0.3301(11) 0.5338(3) 0.2808(4) 0.0483(15) Uani 1 1 d .
C9 C 0.1662(11) 0.5886(3) 0.2686(4) 0.0514(17) Uani 1 1 d .
C10 C 0.0576(10) 0.6094(3) 0.1639(4) 0.0496(15) Uani 1 1 d .
C17 C 0.1226(11) 0.5746(3) 0.0787(4) 0.0545(17) Uani 1 1 d .
H17 H 0.0572 0.5866 0.0097 0.065 Uiso 1 1 calc R
C18 C 0.2831(12) 0.5217(3) 0.0914(4) 0.0577(17) Uani 1 1 d .
H18 H 0.3167 0.5002 0.0296 0.069 Uiso 1 1 calc R

loop_
_atom_site_aniso_label
_atom_site_aniso_U_11
_atom_site_aniso_U_22
_atom_site_aniso_U_33
_atom_site_aniso_U_23
_atom_site_aniso_U_13
_atom_site_aniso_U_12
C11 0.074(2) 0.060(2) 0.0673(18) -0.0007(14) -0.0046(15) -0.0010(16)
C12 0.074(2) 0.060(2) 0.0673(18) -0.0007(14) -0.0046(15) -0.0010(16)
C13 0.074(2) 0.060(2) 0.0673(18) -0.0007(14) -0.0046(15) -0.0010(16)
C14 0.074(2) 0.060(2) 0.0673(18) -0.0007(14) -0.0046(15) -0.0010(16)
C15 0.074(2) 0.060(2) 0.0673(18) -0.0007(14) -0.0046(15) -0.0010(16)
C16 0.074(2) 0.060(2) 0.0673(18) -0.0007(14) -0.0046(15) -0.0010(16)
Se1 0.1159(8) 0.0707(6) 0.0393(4) -0.0079(3) -0.0018(4) 0.0157(5)
N1 0.081(4) 0.048(3) 0.038(2) -0.001(2) 0.000(2) 0.000(3)
N2 0.099(5) 0.058(3) 0.047(3) -0.001(3) 0.001(3) 0.003(3)
C1 0.059(5) 0.054(4) 0.056(4) 0.004(3) 0.009(4) -0.007(4)
C2 0.074(5) 0.058(4) 0.062(4) 0.011(3) 0.001(4) 0.000(4)
C3 0.073(6) 0.073(5) 0.062(4) 0.016(4) 0.022(4) 0.017(4)
C4 0.082(6) 0.071(5) 0.051(4) -0.003(3) 0.016(4) -0.001(4)
C5 0.060(5) 0.067(5) 0.044(3) 0.005(3) 0.003(3) 0.004(4)
C6 0.046(4) 0.049(4) 0.032(3) 0.007(2) 0.012(3) -0.004(3)
C7 0.052(4) 0.060(4) 0.039(3) 0.002(3) 0.003(3) -0.015(3)
C8 0.056(4) 0.049(4) 0.039(3) -0.001(3) 0.003(3) -0.009(3)
C9 0.062(5) 0.045(4) 0.045(3) -0.005(3) 0.002(3) -0.003(3)
C10 0.056(4) 0.045(4) 0.045(3) 0.004(3) -0.001(3) -0.007(3)
C17 0.060(5) 0.062(4) 0.041(3) 0.004(3) 0.003(3) 0.006(4)
C18 0.068(5) 0.066(5) 0.040(3) 0.002(3) 0.010(3) 0.001(4)

loop_
_atom_type_symbol
_atom_type_description
_atom_type_scat_dispersion_real
_atom_type_scat_dispersion_imag
_atom_type_scat_source
C C 0.0033 0.0016 'International Tables Vol C Tables 4.2.6.8 and 6.1.1.4'
H H 0.0000 0.0000 'International Tables Vol C Tables 4.2.6.8 and 6.1.1.4'
N N 0.0061 0.0033 'International Tables Vol C Tables 4.2.6.8 and 6.1.1.4'
S S 0.1246 0.1234 'International Tables Vol C Tables 4.2.6.8 and 6.1.1.4'
Se Se -0.0929 2.2259 'International Tables Vol C Tables 4.2.6.8 and 6.1.1.4'

loop_
_geom_angle_atom_site_label_1
_geom_angle_atom_site_label_2
_geom_angle_atom_site_label_3
_geom_angle
C12 C11 C16 120.0
C12 C11 C10 119.5(4)
C16 C11 C10 120.5(4)
C11 C12 C13 120.0
C11 C12 H12 120.0
C13 C12 H12 120.0
C14 C13 C12 120.0
C14 C13 H13 120.0
C12 C13 H13 120.0
C13 C14 C15 120.0
C13 C14 H14 120.0
C15 C14 H14 120.0
C14 C15 C16 120.0
C14 C15 H15 120.0
C16 C15 H15 120.0
C15 C16 C11 120.0
C15 C16 H16 120.0
C11 C16 H16 120.0
N2 Se1 N1 94.6(2)
C8 N1 Se1 106.4(4)
C9 N2 Se1 106.3(4)
C6 C1 C2 121.0(6)
C6 C1 H1 119.5
C2 C1 H1 119.5
C1 C2 C3 120.7(7)
C1 C2 H2 119.6
C3 C2 H2 119.6
C2 C3 C4 118.0(7)
C2 C3 H3 121.0
C4 C3 H3 121.0
C5 C4 C3 121.3(7)
C5 C4 H4 119.4
C3 C4 H4 119.4
C4 C5 C6 119.7(6)
C4 C5 H5 120.2
C6 C5 H5 120.2
C1 C6 C5 119.4(6)
C1 C6 C7 121.5(5)
C5 C6 C7 119.1(5)
C18 C7 C8 114.3(6)
C18 C7 C6 123.6(5)
C8 C7 C6 122.1(5)
N1 C8 C9 116.4(5)
N1 C8 C7 123.0(6)
C9 C8 C7 120.6(5)
N2 C9 C8 116.2(5)
N2 C9 C10 122.7(6)
C8 C9 C10 121.1(5)
C17 C10 C9 116.0(5)
C17 C10 C11 121.3(5)
C9 C10 C11 122.6(5)
C10 C17 C18 122.4(5)
C10 C17 H17 118.8
C18 C17 H17 118.8
C7 C18 C17 125.6(6)
C7 C18 H18 117.2
C17 C18 H18 117.2

loop_
_geom_bond_atom_site_label_1
_geom_bond_atom_site_label_2
_geom_bond_distance
C11 C12 1.3900
C11 C16 1.3900
C11 C10 1.496(7)
C12 C13 1.3900
C12 H12 0.9300
C13 C14 1.3900
C13 H13 0.9300
C14 C15 1.3900
C14 H14 0.9300
C15 C16 1.3900
C15 H15 0.9300
C16 H16 0.9300
Se1 N2 1.783(5)
Se1 N1 1.787(5)
N1 C8 1.337(7)
N2 C9 1.346(7)
C1 C6 1.364(8)
C1 C2 1.380(9)
C1 H1 0.9300
C2 C3 1.381(9)
C2 H2 0.9300
C3 C4 1.388(9)
C3 H3 0.9300
C4 C5 1.382(8)
C4 H4 0.9300
C5 C6 1.384(8)
C5 H5 0.9300
C6 C7 1.480(8)
C7 C18 1.365(7)
C7 C8 1.460(7)
C8 C9 1.436(8)
C9 C10 1.443(7)
C10 C17 1.369(8)
C17 C18 1.394(8)
C17 H17 0.9300
C18 H18 0.9300
